data_7200321
loop_
_publ_author_name
'Portell, Anna'
'Barbas, Rafael'
'Braga, Dario'
'Polito, Marco'
'Puigjaner, Cristina'
'Prohens, Rafel'

_publ_section_title
;
 New polymorphic hydrogen bonding donor--acceptor system with two
 temperature coincident solid--solid transitions
;
_journal_issue 1
_journal_name_full CrystEngComm
_journal_page_first 52
_journal_paper_doi 10.1039/b813086h
_journal_volume 11
_journal_year 2009
_chemical_formula_sum 'C18 H16 N2 O2'
_chemical_formula_weight 292.33
_chemical_name_systematic
;
?
;
_space_group_IT_number 5
_symmetry_cell_setting monoclinic
_symmetry_space_group_name_Hall 'C 2y'
_symmetry_space_group_name_H-M 'C 1 2 1'
_atom_sites_solution_hydrogens geom
_atom_sites_solution_primary direct
_atom_sites_solution_secondary difmap
_audit_creation_method SHELXL-97
_cell_angle_alpha 90.00
_cell_angle_beta 100.807(5)
_cell_angle_gamma 90.00
_cell_formula_units_Z 4
_cell_length_a 11.403(2)
_cell_length_b 4.4101(10)
_cell_length_c 30.270(6)
_cell_measurement_temperature 293(2)
_cell_volume 1495.2(5)
_computing_structure_refinement 'SHELXL-97 (Sheldrick, 1997)'
_diffrn_ambient_temperature 293(2)
_diffrn_measured_fraction_theta_full 0.999
_diffrn_measured_fraction_theta_max 0.993
_diffrn_radiation_monochromator graphite
_diffrn_radiation_source 'fine-focus sealed tube'
_diffrn_radiation_type MoK\a
_diffrn_radiation_wavelength 0.71073
_diffrn_reflns_av_R_equivalents 0.0574
_diffrn_reflns_av_sigmaI/netI 0.0407
_diffrn_reflns_limit_h_max 14
_diffrn_reflns_limit_h_min -14
_diffrn_reflns_limit_k_max 5
_diffrn_reflns_limit_k_min -5
_diffrn_reflns_limit_l_max 38
_diffrn_reflns_limit_l_min -38
_diffrn_reflns_number 7998
_diffrn_reflns_theta_full 25.00
_diffrn_reflns_theta_max 26.73
_diffrn_reflns_theta_min 0.68
_exptl_absorpt_coefficient_mu 0.086
_exptl_absorpt_correction_type none
_exptl_crystal_colour colorless
_exptl_crystal_density_diffrn 1.299
_exptl_crystal_density_method 'not measured'
_exptl_crystal_description prism
_exptl_crystal_F_000 616
_exptl_crystal_size_max 0.22
_exptl_crystal_size_mid 0.19
_exptl_crystal_size_min 0.11
_refine_diff_density_max 0.392
_refine_diff_density_min -0.308
_refine_diff_density_rms 0.114
_refine_ls_extinction_coef 0.028(5)
_refine_ls_extinction_expression Fc^*^=kFc[1+0.001xFc^2^\l^3^/sin(2\q)]^-1/4^
_refine_ls_extinction_method SHELXL
_refine_ls_goodness_of_fit_ref 1.134
_refine_ls_hydrogen_treatment constr
_refine_ls_matrix_type full
_refine_ls_number_parameters 201
_refine_ls_number_reflns 1803
_refine_ls_number_restraints 1
_refine_ls_restrained_S_all 1.134
_refine_ls_R_factor_all 0.0849
_refine_ls_R_factor_gt 0.0623
_refine_ls_shift/su_max 0.000
_refine_ls_shift/su_mean 0.000
_refine_ls_structure_factor_coef Fsqd
_refine_ls_weighting_details 'calc w=1/[\s^2^(Fo^2^)+(0.1169P)^2^+0.0843P] where P=(Fo^2^+2Fc^2^)/3'
_refine_ls_weighting_scheme calc
_refine_ls_wR_factor_gt 0.1533
_refine_ls_wR_factor_ref 0.1776
_reflns_number_gt 1422
_reflns_number_total 1803
_reflns_threshold_expression >2sigma(I)
_cod_data_source_file b813086h.txt
_cod_data_source_block c2
_cod_depositor_comments
;
The following automatic conversions were performed:
'_symmetry_cell_setting' value 'Monoclinic' changed to 'monoclinic'
according to '/home/saulius/struct/CIF-dictionaries/cif_core.dic'
dictionary named 'cif_core.dic' version 2.4.1 from 2010-06-29.

Automatic conversion script
Id: cif_fix_enum 1527 2010-12-29 10:47:43Z saulius 
;
_cod_original_sg_symbol_H-M C2
_cod_database_code 7200321

loop_
_symmetry_equiv_pos_as_xyz
'x, y, z'
'-x, y, -z'
'x+1/2, y+1/2, z'
'-x+1/2, y+1/2, -z'

loop_
_atom_site_label
_atom_site_type_symbol
_atom_site_fract_x
_atom_site_fract_y
_atom_site_fract_z
_atom_site_U_iso_or_equiv
_atom_site_adp_type
_atom_site_occupancy
_atom_site_symmetry_multiplicity
_atom_site_calc_flag
_atom_site_refinement_flags
_atom_site_disorder_assembly
_atom_site_disorder_group
C19 C 0.7329(4) 0.2341(11) 0.62372(15) 0.0452(11) Uani 1 1 d . . .
C20 C 0.8215(5) 0.3444(18) 0.60204(18) 0.0621(15) Uani 1 1 d . . .
H30 H 0.9013 0.3043 0.6139 0.074 Uiso 1 1 calc R . .
C21 C 0.7926(6) 0.5111(19) 0.56339(19) 0.0718(18) Uani 1 1 d . . .
H29 H 0.8530 0.5798 0.5491 0.086 Uiso 1 1 calc R . .
C22 C 0.6772(8) 0.5780(19) 0.54559(19) 0.081(2) Uani 1 1 d . . .
H28 H 0.6584 0.6919 0.5193 0.097 Uiso 1 1 calc R . .
C23 C 0.5870(6) 0.473(2) 0.5672(2) 0.079(2) Uani 1 1 d . . .
H27 H 0.5076 0.5197 0.5556 0.094 Uiso 1 1 calc R . .
C24 C 0.6156(5) 0.3011(17) 0.60590(18) 0.0614(15) Uani 1 1 d . . .
H26 H 0.5552 0.2298 0.6200 0.074 Uiso 1 1 calc R . .
C25 C 0.7640(5) 0.0412(13) 0.66595(15) 0.0512(12) Uani 1 1 d . . .
H32A H 0.7191 -0.1466 0.6614 0.061 Uiso 1 1 calc R . .
H32B H 0.8482 -0.0097 0.6708 0.061 Uiso 1 1 calc R . .
C26 C 0.8120(4) 0.3812(11) 0.73035(16) 0.0409(11) Uani 1 1 d . . .
C27 C 0.9347(4) 0.4842(13) 0.73038(16) 0.0478(12) Uani 1 1 d . . .
C28 C 0.9283(4) 0.6753(12) 0.76953(17) 0.0454(11) Uani 1 1 d . . .
C29 C 0.8066(4) 0.5606(11) 0.76864(15) 0.0399(10) Uani 1 1 d . . .
C30 C 0.7414(4) 0.8133(12) 0.83196(14) 0.0479(12) Uani 1 1 d . . .
H37A H 0.6697 0.9317 0.8320 0.057 Uiso 1 1 calc R . .
H37B H 0.8063 0.9530 0.8306 0.057 Uiso 1 1 calc R . .
C31 C 0.7697(4) 0.6311(11) 0.87481(16) 0.0454(11) Uani 1 1 d . . .
C32 C 0.8855(5) 0.5562(18) 0.89420(19) 0.0648(17) Uani 1 1 d . . .
H40 H 0.9475 0.6200 0.8804 0.078 Uiso 1 1 calc R . .
C33 C 0.9122(6) 0.391(2) 0.9332(2) 0.081(2) Uani 1 1 d . . .
H100 H 0.9911 0.3442 0.9456 0.097 Uiso 1 1 calc R . .
C34 C 0.8201(8) 0.294(2) 0.95394(18) 0.083(2) Uani 1 1 d . . .
H101 H 0.8367 0.1827 0.9804 0.100 Uiso 1 1 calc R . .
C35 C 0.7040(6) 0.365(2) 0.93497(19) 0.077(2) Uani 1 1 d . . .
H112 H 0.6420 0.2996 0.9487 0.093 Uiso 1 1 calc R . .
C36 C 0.6793(5) 0.529(2) 0.89643(17) 0.0641(17) Uani 1 1 d . . .
H39 H 0.6003 0.5738 0.8841 0.077 Uiso 1 1 calc R . .
N3 N 0.7387(3) 0.1916(11) 0.70569(13) 0.0477(10) Uani 1 1 d . . .
H3 H 0.6715 0.1543 0.7136 0.057 Uiso 1 1 calc R . .
N4 N 0.7235(3) 0.6161(10) 0.79218(12) 0.0468(10) Uani 1 1 d . . .
H4 H 0.6548 0.5323 0.7839 0.056 Uiso 1 1 calc R . .
O1 O 0.9964(3) 0.8568(10) 0.79325(11) 0.0587(10) Uani 1 1 d . . .
O2 O 1.0096(3) 0.4379(11) 0.70623(12) 0.0610(11) Uani 1 1 d . . .

loop_
_atom_site_aniso_label
_atom_site_aniso_U_11
_atom_site_aniso_U_22
_atom_site_aniso_U_33
_atom_site_aniso_U_23
_atom_site_aniso_U_13
_atom_site_aniso_U_12
C19 0.039(2) 0.044(3) 0.053(3) -0.010(2) 0.0101(19) -0.005(2)
C20 0.047(3) 0.074(4) 0.070(3) -0.012(4) 0.025(2) -0.014(3)
C21 0.071(4) 0.083(5) 0.066(3) 0.001(4) 0.026(3) -0.022(4)
C22 0.112(6) 0.077(5) 0.053(3) 0.006(3) 0.015(3) -0.015(5)
C23 0.063(4) 0.091(5) 0.078(4) 0.003(4) 0.003(3) 0.010(4)
C24 0.045(3) 0.070(4) 0.069(3) 0.000(3) 0.011(2) -0.001(3)
C25 0.044(3) 0.044(3) 0.064(3) -0.004(3) 0.007(2) -0.003(2)
C26 0.0254(19) 0.038(2) 0.059(3) 0.007(2) 0.0065(18) -0.0091(19)
C27 0.025(2) 0.051(3) 0.066(3) 0.007(2) 0.006(2) -0.009(2)
C28 0.027(2) 0.045(2) 0.064(3) 0.006(2) 0.0058(19) -0.015(2)
C29 0.0235(19) 0.043(2) 0.052(2) 0.006(2) 0.0037(18) -0.0056(18)
C30 0.035(2) 0.046(3) 0.063(3) -0.004(3) 0.012(2) -0.003(2)
C31 0.035(2) 0.048(3) 0.055(3) -0.012(2) 0.011(2) -0.004(2)
C32 0.035(2) 0.084(4) 0.075(4) 0.006(4) 0.010(2) -0.002(3)
C33 0.059(4) 0.109(6) 0.072(3) 0.009(5) 0.002(3) 0.007(5)
C34 0.109(6) 0.089(5) 0.049(3) 0.003(4) 0.011(3) -0.020(5)
C35 0.072(4) 0.102(6) 0.062(3) -0.012(4) 0.023(3) -0.034(4)
C36 0.046(3) 0.090(5) 0.059(3) -0.013(4) 0.016(2) -0.015(3)
N3 0.0299(18) 0.052(2) 0.061(2) 0.001(2) 0.0073(17) -0.014(2)
N4 0.0299(17) 0.050(2) 0.061(2) -0.002(2) 0.0097(17) -0.0093(19)
O1 0.0362(17) 0.063(2) 0.075(2) -0.007(2) 0.0065(16) -0.0241(19)
O2 0.0266(15) 0.082(3) 0.078(2) -0.004(2) 0.0188(16) -0.0121(19)

loop_
_atom_type_symbol
_atom_type_description
_atom_type_scat_dispersion_real
_atom_type_scat_dispersion_imag
_atom_type_scat_source
C C 0.0033 0.0000 'International Tables Vol C Tables 4.2.6.8 and 6.1.1.4'
H H 0.0000 0.0000 'International Tables Vol C Tables 4.2.6.8 and 6.1.1.4'
N N 0.0061 0.0000 'International Tables Vol C Tables 4.2.6.8 and 6.1.1.4'
O O 0.0106 0.0000 'International Tables Vol C Tables 4.2.6.8 and 6.1.1.4'

loop_
_geom_angle_atom_site_label_1
_geom_angle_atom_site_label_2
_geom_angle_atom_site_label_3
_geom_angle
_geom_angle_site_symmetry_1
_geom_angle_site_symmetry_3
_geom_angle_publ_flag
C24 C19 C20 118.6(5) . . ?
C24 C19 C25 120.4(5) . . ?
C20 C19 C25 121.1(5) . . ?
C21 C20 C19 120.7(6) . . ?
C21 C20 H30 119.7 . . ?
C19 C20 H30 119.7 . . ?
C22 C21 C20 121.1(6) . . ?
C22 C21 H29 119.4 . . ?
C20 C21 H29 119.4 . . ?
C21 C22 C23 119.1(6) . . ?
C21 C22 H28 120.5 . . ?
C23 C22 H28 120.5 . . ?
C24 C23 C22 120.1(6) . . ?
C24 C23 H27 120.0 . . ?
C22 C23 H27 120.0 . . ?
C19 C24 C23 120.5(6) . . ?
C19 C24 H26 119.8 . . ?
C23 C24 H26 119.8 . . ?
N3 C25 C19 113.0(5) . . ?
N3 C25 H32A 109.0 . . ?
C19 C25 H32A 109.0 . . ?
N3 C25 H32B 109.0 . . ?
C19 C25 H32B 109.0 . . ?
H32A C25 H32B 107.8 . . ?
N3 C26 C29 134.6(4) . . ?
N3 C26 C27 134.5(5) . . ?
C29 C26 C27 90.8(4) . . ?
O2 C27 C28 135.6(5) . . ?
O2 C27 C26 135.1(5) . . ?
C28 C27 C26 89.2(4) . . ?
O1 C28 C27 135.7(4) . . ?
O1 C28 C29 135.6(5) . . ?
C27 C28 C29 88.7(4) . . ?
N4 C29 C26 134.1(4) . . ?
N4 C29 C28 134.5(5) . . ?
C26 C29 C28 91.3(4) . . ?
N4 C30 C31 111.3(4) . . ?
N4 C30 H37A 109.4 . . ?
C31 C30 H37A 109.4 . . ?
N4 C30 H37B 109.4 . . ?
C31 C30 H37B 109.4 . . ?
H37A C30 H37B 108.0 . . ?
C32 C31 C36 117.1(5) . . ?
C32 C31 C30 121.8(5) . . ?
C36 C31 C30 121.1(5) . . ?
C33 C32 C31 122.2(6) . . ?
C33 C32 H40 118.9 . . ?
C31 C32 H40 118.9 . . ?
C32 C33 C34 119.2(6) . . ?
C32 C33 H100 120.4 . . ?
C34 C33 H100 120.4 . . ?
C35 C34 C33 119.5(6) . . ?
C35 C34 H101 120.3 . . ?
C33 C34 H101 120.3 . . ?
C36 C35 C34 120.5(6) . . ?
C36 C35 H112 119.7 . . ?
C34 C35 H112 119.7 . . ?
C35 C36 C31 121.5(6) . . ?
C35 C36 H39 119.2 . . ?
C31 C36 H39 119.2 . . ?
C26 N3 C25 124.0(4) . . ?
C26 N3 H3 118.0 . . ?
C25 N3 H3 118.0 . . ?
C29 N4 C30 123.6(4) . . ?
C29 N4 H4 118.2 . . ?
C30 N4 H4 118.2 . . ?

loop_
_geom_bond_atom_site_label_1
_geom_bond_atom_site_label_2
_geom_bond_distance
_geom_bond_site_symmetry_2
_geom_bond_publ_flag
C19 C24 1.377(7) . ?
C19 C20 1.392(7) . ?
C19 C25 1.521(7) . ?
C20 C21 1.369(9) . ?
C20 H30 0.9300 . ?
C21 C22 1.358(10) . ?
C21 H29 0.9300 . ?
C22 C23 1.398(10) . ?
C22 H28 0.9300 . ?
C23 C24 1.382(9) . ?
C23 H27 0.9300 . ?
C24 H26 0.9300 . ?
C25 N3 1.449(7) . ?
C25 H32A 0.9700 . ?
C25 H32B 0.9700 . ?
C26 N3 1.312(6) . ?
C26 C29 1.414(7) . ?
C26 C27 1.471(5) . ?
C27 O2 1.241(6) . ?
C27 C28 1.467(7) . ?
C28 O1 1.245(6) . ?
C28 C29 1.473(5) . ?
C29 N4 1.311(6) . ?
C30 N4 1.468(6) . ?
C30 C31 1.509(6) . ?
C30 H37A 0.9700 . ?
C30 H37B 0.9700 . ?
C31 C32 1.381(7) . ?
C31 C36 1.396(7) . ?
C32 C33 1.373(9) . ?
C32 H40 0.9300 . ?
C33 C34 1.388(11) . ?
C33 H100 0.9300 . ?
C34 C35 1.376(10) . ?
C34 H101 0.9300 . ?
C35 C36 1.356(10) . ?
C35 H112 0.9300 . ?
C36 H39 0.9300 . ?
N3 H3 0.8600 . ?
N4 H4 0.8600 . ?

loop_
_geom_hbond_atom_site_label_D
_geom_hbond_atom_site_label_H
_geom_hbond_atom_site_label_A
_geom_hbond_distance_DH
_geom_hbond_distance_HA
_geom_hbond_distance_DA
_geom_hbond_angle_DHA
_geom_hbond_site_symmetry_A
N3 H3 O2 0.86 2.05 2.845(5) 152.7 3_445
N4 H4 O1 0.86 2.03 2.837(5) 155.1 3_445

loop_
_cod_related_entry_id
_cod_related_entry_database
_cod_related_entry_code
1 ChemSpider 487949
